data_1534805
loop_
_publ_author_name
'Balters, S.'
'Bernhardt, E.'
'Wilner, H.'
'Berends, T.'

_publ_section_title
;
 Synthesen und NMR-Untersuchungen von Salzen mit den neuen Anionen (Pt Xn
 (C F3)6-n)(2-) (n = 0 - 5, X = F, O H, Cl, C N) und die
 Kristallstrukturanalyse von K2 ((C F3)2 F2 Pt (mue-(O H))2 Pt F2 (C F3)2)
 * 2(H2 O)
;
_journal_name_full 'Zeitschrift fuer Anorganische und Allgemeine Chemie'
_journal_page_first 257
_journal_page_last 267
_journal_volume 630
_journal_year 2004
_chemical_formula_sum 'C4 H6 F16 K2.031 O4 Pt2.062'
_chemical_name_systematic
;
K2 (((C F3)2 F2 Pt) (O H)2 (Pt F2 (C F3)2)) (H2 O)2
;
_space_group_IT_number 14
_symmetry_space_group_name_Hall '-P 2ybc'
_symmetry_space_group_name_H-M 'P 1 21/c 1'
_cell_angle_alpha 90
_cell_angle_beta 90.32
_cell_angle_gamma 90
_cell_formula_units_Z 4
_cell_length_a 11.391
_cell_length_b 11.565
_cell_length_c 13.391
_cell_volume 1764.062
_citation_journal_id_ASTM ZAACAB
_cod_data_source_file Balters_ZAACAB_2004_1304.cif
_cod_data_source_block C4F16H6K2.031O4Pt2.062
_cod_original_cell_volume 1764.061
_cod_original_formula_sum 'C4 F16 H6 K2.031 O4 Pt2.062'
_cod_database_code 1534805

loop_
_symmetry_equiv_pos_as_xyz
x,y,z
-x,y+1/2,-z+1/2
-x,-y,-z
x,-y-1/2,z-1/2

loop_
_atom_site_label
_atom_site_type_symbol
_atom_site_fract_x
_atom_site_fract_y
_atom_site_fract_z
_atom_site_occupancy
_atom_site_U_iso_or_equiv
F8 F 0.1648 0.0394 0.038 1 0.0
H6 H+1 0.117 0.6789 0.0157 1 0.0
F4 F 0.0332 0.3773 0.1397 1 0.0
O1 O-2 0.3793 0.1456 0.0948 1 0.0
Pt1 Pt+2 0.22931 0.23093 0.14878 1 0.0
C4 C 0.6411 0.158 0.0902 1 0.0
C3 C 0.6269 0.3782 0.1905 1 0.0
O4 O-2 0.112 0.614 0.0399 1 0.0
F16 F 0.6004 0.0852 0.0211 1 0.0
K1 K+1 0.3723 0.1893 -0.10659 1 0.0
F11 F 0.6534 0.4565 0.1209 1 0.0
F10 F-1 0.498 0.3291 0.0096 1 0.0
Pt3 Pt 0.9728 0.7354 0.4434 0.031 0.0
F9 F-1 0.5186 0.1903 0.2743 1 0.0
Pt4 Pt 1.256 0.7629 0.436 0.031 0.0
C2 C 0.1155 0.1092 0.105 1 0.0
O3 O-2 0.339 -0.4384 0.1092 1 0.0
F15 F 0.6876 0.0889 0.1572 1 0.0
F1 F-1 0.251 0.1613 0.2806 1 0.0
H1 H+1 0.3869 0.0776 0.1112 1 0.0
F7 F 0.0785 0.0409 0.1796 1 0.0
H4 H+1 0.3578 -0.3904 0.1514 1 0.0
C1 C 0.0989 0.3248 0.2066 1 0.0
F12 F 0.5787 0.4381 0.2673 1 0.0
H2 H+1 0.3562 0.413 0.1711 1 0.0
Pt2 Pt+2 0.51249 0.25843 0.14145 1 0.0
F2 F-1 0.2156 0.3004 0.0158 1 0.0
F6 F 0.02 0.1483 0.0591 1 0.0
O2 O-2 0.3636 0.3459 0.1899 1 0.0
H5 H+1 0.1626 0.6043 0.0829 1 0.0
F5 F 0.1422 0.4086 0.2665 1 0.0
F3 F 0.0246 0.2646 0.2609 1 0.0
K3 K 1.1157 0.6938 0.188 0.031 0.0
K2 K+1 0.1069 0.0611 0.39698 1 0.0
F14 F 0.7305 0.209 0.0474 1 0.0
H3 H+1 0.3848 -0.4321 0.0625 1 0.0
F13 F 0.7259 0.3363 0.2264 1 0.0
